data_7705783
loop_
_publ_author_name
'Cao, Yuteng'
'Huang, Shiliang'
'Zhang, Qinghua'
'Zhang, Wenquan'

_publ_section_title
;
 A pentazolate-based bowl-shaped molecular container.
;
_journal_issue 48
_journal_name_full 'Dalton transactions (Cambridge, England : 2003)'
_journal_page_first 17542
_journal_page_last 17546
_journal_paper_doi 10.1039/d0dt03669b
_journal_volume 49
_journal_year 2020
_chemical_absolute_configuration ad
_chemical_formula_moiety '0.25(C8 H40 N100 Na20 O16 S4), C2 H6 O S'
_chemical_formula_sum 'C4 H16 N25 Na5 O5 S2'
_chemical_formula_weight 673.49
_space_group_crystal_system orthorhombic
_space_group_IT_number 20
_space_group_name_Hall 'C 2c 2'
_space_group_name_H-M_alt 'C 2 2 21'
_atom_sites_solution_hydrogens geom
_atom_sites_solution_primary dual
_atom_sites_solution_secondary difmap
_audit_block_doi 10.5517/ccdc.csd.cc25f7tp
_audit_creation_date 2020-01-08
_audit_creation_method
;
Olex2 1.2-beta
(compiled 2018.05.29 svn.r3508 for OlexSys, GUI svn.r5506)
;
_audit_update_record
;
2020-06-09 deposited with the CCDC.	2020-11-26 downloaded from the CCDC.
;
_cell_angle_alpha 90.00
_cell_angle_beta 90.00
_cell_angle_gamma 90.00
_cell_formula_units_Z 4
_cell_length_a 9.3283(9)
_cell_length_b 30.151(3)
_cell_length_c 9.6156(9)
_cell_measurement_reflns_used 1401
_cell_measurement_temperature 296(2)
_cell_measurement_theta_max 22.89
_cell_measurement_theta_min 2.51
_cell_volume 2704.5(5)
_computing_cell_refinement 'SAINT v8.34A (Bruker, 2013)'
_computing_data_reduction 'SAINT v8.34A (Bruker, 2013)'
_computing_molecular_graphics 'Olex2 (Dolomanov et al., 2009)'
_computing_publication_material 'Olex2 (Dolomanov et al., 2009)'
_computing_structure_refinement 'XL (Sheldrick, 2008)'
_computing_structure_solution 'ShelXT (Sheldrick, 2015)'
_diffrn_ambient_temperature 296.15
_diffrn_measured_fraction_theta_full 0.992
_diffrn_measured_fraction_theta_max 0.992
_diffrn_measurement_device_type 'Bruker APEX-II CCD'
_diffrn_measurement_method '\f and \w scans'
_diffrn_radiation_monochromator graphite
_diffrn_radiation_type MoK\a
_diffrn_radiation_wavelength 0.71073
_diffrn_reflns_av_R_equivalents 0.0505
_diffrn_reflns_av_unetI/netI 0.0661
_diffrn_reflns_limit_h_max 11
_diffrn_reflns_limit_h_min -11
_diffrn_reflns_limit_k_max 37
_diffrn_reflns_limit_k_min -37
_diffrn_reflns_limit_l_max 11
_diffrn_reflns_limit_l_min -11
_diffrn_reflns_number 6989
_diffrn_reflns_theta_full 26.37
_diffrn_reflns_theta_max 26.37
_diffrn_reflns_theta_min 1.35
_diffrn_source 'fine-focus sealed tube'
_diffrn_standards_number 0
_exptl_absorpt_coefficient_mu 0.348
_exptl_absorpt_correction_T_max 0.7456
_exptl_absorpt_correction_T_min 0.6743
_exptl_absorpt_correction_type multi-scan
_exptl_absorpt_process_details
'SADABS-2014/5 (Bruker,2014/5) was used for absorption correction. wR2(int) was 0.0642 before and 0.0537 after correction. The Ratio of minimum to maximum transmission is 0.9044. The \l/2 correction factor is 0.00150.'
_exptl_crystal_colour colourless
_exptl_crystal_colour_primary colourless
_exptl_crystal_density_diffrn 1.654
_exptl_crystal_density_method 'not measured'
_exptl_crystal_description block
_exptl_crystal_F_000 1368
_exptl_crystal_size_max 0.24
_exptl_crystal_size_mid 0.16
_exptl_crystal_size_min 0.15
_refine_diff_density_max 0.434
_refine_diff_density_min -0.285
_refine_diff_density_rms 0.064
_refine_ls_abs_structure_details 'Flack H D (1983), Acta Cryst. A39, 876-881'
_refine_ls_abs_structure_Flack 0.00(14)
_refine_ls_extinction_method none
_refine_ls_goodness_of_fit_ref 1.050
_refine_ls_hydrogen_treatment mixed
_refine_ls_matrix_type full
_refine_ls_number_parameters 199
_refine_ls_number_reflns 2605
_refine_ls_number_restraints 0
_refine_ls_restrained_S_all 1.050
_refine_ls_R_factor_all 0.0502
_refine_ls_R_factor_gt 0.0407
_refine_ls_shift/su_max 0.001
_refine_ls_shift/su_mean 0.000
_refine_ls_structure_factor_coef Fsqd
_refine_ls_weighting_details 'calc w=1/[\s^2^(Fo^2^)+(0.0317P)^2^+1.5052P] where P=(Fo^2^+2Fc^2^)/3'
_refine_ls_weighting_scheme calc
_refine_ls_wR_factor_gt 0.0874
_refine_ls_wR_factor_ref 0.0940
_reflns_number_gt 2271
_reflns_number_total 2605
_reflns_threshold_expression >2sigma(I)
_cod_data_source_file d0dt03669b2.cif
_cod_data_source_block mo_2017943-zwo-74_0ma
_cod_depositor_comments 'Adding full bibliography for 7705783.cif.'
_cod_original_cell_volume 2704.4(5)
_cod_database_code 7705783
_olex2_refinement_description
;
1. Fixed Uiso
 At 1.5 times of:
  All C(H,H,H) groups
2. Others
 Fixed Sof: S2(0.5)
3.a Riding coordinates:
 O1(H1A,H1B), C4(H4A,H4B,H4C)
3.b Idealised Me refined as rotating group:
 C3(H3A,H3B,H3C)
;
_olex2_submission_special_instructions 'No special instructions were received'

loop_
_space_group_symop_id
_space_group_symop_operation_xyz
1 'x, y, z'
2 '-x, -y, z+1/2'
3 '-x, y, -z+1/2'
4 'x, -y, -z'
5 'x+1/2, y+1/2, z'
6 '-x+1/2, -y+1/2, z+1/2'
7 '-x+1/2, y+1/2, -z+1/2'
8 'x+1/2, -y+1/2, -z'

loop_
_atom_site_label
_atom_site_type_symbol
_atom_site_fract_x
_atom_site_fract_y
_atom_site_fract_z
_atom_site_U_iso_or_equiv
_atom_site_adp_type
_atom_site_occupancy
_atom_site_calc_flag
_atom_site_disorder_assembly
_atom_site_disorder_group
_atom_site_site_symmetry_order
_atom_site_refinement_flags_posn
_atom_site_refinement_flags_adp
_atom_site_refinement_flags_occupancy
S1 S -0.32565(13) -0.5000 -0.5000 0.0178(2) Uani 1 d . . 2 S T P
Na1 Na -0.65942(13) -0.53373(4) -0.64087(13) 0.0195(3) Uani 1 d . . 1 . . .
Na2 Na -0.5000 -0.75351(5) -0.7500 0.0144(4) Uani 1 d . . 2 S T P
Na3 Na 0.16216(13) -0.67201(3) -0.59428(13) 0.0192(3) Uani 1 d . . 1 . . .
O1 O -0.7058(3) -0.54332(7) -0.4002(3) 0.0303(6) Uani 1 d . . 1 . . .
H1A H -0.7819 -0.5585 -0.3738 0.047(13) Uiso 1 d . . 1 R . .
H1B H -0.6447 -0.5616 -0.3672 0.14(3) Uiso 1 d . . 1 R . .
O2 O -0.4086(3) -0.51386(7) -0.6197(2) 0.0258(5) Uani 1 d . . 1 . . .
C3 C -0.2138(4) -0.45696(12) -0.5521(4) 0.0348(10) Uani 1 d . . 1 . . .
H3A H -0.2701 -0.4338 -0.5932 0.052 Uiso 1 calc . . 1 GR . .
H3B H -0.1460 -0.4678 -0.6191 0.052 Uiso 1 calc . . 1 GR . .
H3C H -0.1634 -0.4455 -0.4728 0.052 Uiso 1 calc . . 1 GR . .
N1 N -1.0000 -0.53534(12) -0.7500 0.0243(9) Uani 1 d . . 2 S T P
N2 N -0.9017(3) -0.56131(8) -0.6944(3) 0.0251(6) Uani 1 d . . 1 . . .
N3 N -0.9397(3) -0.60296(9) -0.7159(3) 0.0262(7) Uani 1 d . . 1 . . .
N4 N -0.5568(3) -0.60478(8) -0.7100(3) 0.0298(8) Uani 1 d . . 1 . . .
N5 N -0.5924(3) -0.64635(8) -0.6844(3) 0.0234(6) Uani 1 d . . 1 . . .
N6 N -0.5000 -0.67179(11) -0.7500 0.0238(9) Uani 1 d . . 2 S T P
N7 N -0.5000 -0.83506(12) -0.7500 0.0281(10) Uani 1 d . . 2 S T P
N8 N -0.5665(3) -0.86067(8) -0.8414(3) 0.0260(7) Uani 1 d . . 1 . . .
N9 N -0.5407(3) -0.90195(8) -0.8059(3) 0.0286(7) Uani 1 d . . 1 . . .
N10 N -0.2597(3) -0.74660(9) -0.6473(3) 0.0226(6) Uani 1 d . . 1 . . .
N11 N -0.2216(3) -0.76393(8) -0.5255(3) 0.0197(6) Uani 1 d . . 1 . . .
N12 N -0.1048(3) -0.74242(8) -0.4834(3) 0.0232(6) Uani 1 d . . 1 . . .
N13 N -0.0721(3) -0.71203(8) -0.5769(3) 0.0215(6) Uani 1 d . . 1 . . .
N14 N -0.1703(3) -0.71474(8) -0.6778(3) 0.0232(6) Uani 1 d . . 1 . . .
S2 S -0.5477(2) -0.64273(6) -0.3070(2) 0.0394(5) Uani 0.50 d . . 1 . . .
C4 C -0.4025(7) -0.66990(16) -0.3573(6) 0.0714(17) Uani 1 d . . 1 . . .
H4A H -0.3092 -0.6654 -0.3126 0.33(7) Uiso 1 d . . 1 R . .
H4B H -0.4240 -0.7017 -0.3615 0.20(4) Uiso 1 d . . 1 R . .
H4C H -0.3999 -0.6577 -0.4518 0.41(9) Uiso 1 d . . 1 R . .
O0AA O -0.5000 -0.59607(12) -0.2500 0.0651(15) Uani 1 d . . 2 S T P

loop_
_atom_site_aniso_label
_atom_site_aniso_U_11
_atom_site_aniso_U_22
_atom_site_aniso_U_33
_atom_site_aniso_U_23
_atom_site_aniso_U_13
_atom_site_aniso_U_12
S1 0.0159(5) 0.0226(5) 0.0151(6) -0.0011(4) 0.000 0.000
Na1 0.0184(6) 0.0208(5) 0.0194(7) -0.0039(5) 0.0009(6) -0.0002(5)
Na2 0.0125(8) 0.0168(7) 0.0140(9) 0.000 0.0001(8) 0.000
Na3 0.0177(6) 0.0187(5) 0.0213(7) 0.0017(5) 0.0002(7) 0.0006(5)
O1 0.0366(15) 0.0284(12) 0.0261(14) -0.0015(11) 0.0054(13) -0.0147(11)
O2 0.0223(12) 0.0384(12) 0.0168(12) -0.0060(10) -0.0005(12) -0.0053(10)
C3 0.036(2) 0.042(2) 0.026(2) 0.0053(16) -0.0076(18) -0.0211(16)
N1 0.019(2) 0.0231(18) 0.030(2) 0.000 0.003(2) 0.000
N2 0.0223(15) 0.0273(14) 0.0256(16) -0.0036(12) -0.0015(14) -0.0031(12)
N3 0.0187(14) 0.0262(14) 0.0337(19) 0.0015(13) -0.0068(14) -0.0007(11)
N4 0.0225(15) 0.0147(12) 0.052(2) 0.0014(13) 0.0122(16) 0.0000(11)
N5 0.0227(15) 0.0172(12) 0.0302(16) 0.0032(11) 0.0069(14) -0.0030(11)
N6 0.017(2) 0.0152(17) 0.039(3) 0.000 0.002(2) 0.000
N7 0.032(2) 0.0215(19) 0.031(2) 0.000 -0.007(2) 0.000
N8 0.0296(17) 0.0195(12) 0.0289(17) -0.0009(12) -0.0012(16) -0.0002(12)
N9 0.035(2) 0.0209(13) 0.0296(17) -0.0005(11) -0.0004(15) -0.0013(12)
N10 0.0168(14) 0.0280(13) 0.0230(16) 0.0028(12) -0.0037(13) -0.0054(11)
N11 0.0151(13) 0.0262(13) 0.0178(16) 0.0013(11) -0.0031(12) -0.0020(10)
N12 0.0230(15) 0.0285(14) 0.0180(15) 0.0059(12) -0.0046(14) -0.0032(11)
N13 0.0196(14) 0.0268(13) 0.0181(15) 0.0025(11) -0.0020(13) -0.0066(11)
N14 0.0203(14) 0.0297(13) 0.0196(15) 0.0058(11) -0.0037(14) -0.0036(12)
S2 0.0415(12) 0.0239(8) 0.0529(14) -0.0021(8) -0.0035(11) 0.0021(8)
C4 0.099(4) 0.049(3) 0.067(4) -0.025(3) -0.029(4) 0.026(3)
O0AA 0.069(3) 0.0255(19) 0.101(4) 0.000 0.022(3) 0.000

loop_
_atom_type_symbol
_atom_type_description
_atom_type_scat_dispersion_real
_atom_type_scat_dispersion_imag
_atom_type_scat_source
C C 0.0033 0.0016 'International Tables Vol C Tables 4.2.6.8 and 6.1.1.4'
H H 0.0000 0.0000 'International Tables Vol C Tables 4.2.6.8 and 6.1.1.4'
N N 0.0061 0.0033 'International Tables Vol C Tables 4.2.6.8 and 6.1.1.4'
Na Na 0.0362 0.0249 'International Tables Vol C Tables 4.2.6.8 and 6.1.1.4'
O O 0.0106 0.0060 'International Tables Vol C Tables 4.2.6.8 and 6.1.1.4'
S S 0.1246 0.1234 'International Tables Vol C Tables 4.2.6.8 and 6.1.1.4'

loop_
_geom_angle_atom_site_label_1
_geom_angle_atom_site_label_2
_geom_angle_atom_site_label_3
_geom_angle
_geom_angle_site_symmetry_1
_geom_angle_site_symmetry_3
_geom_angle_publ_flag
O2 S1 O2 115.4(2) . 4_544 ?
O2 S1 C3 107.88(16) . . ?
O2 S1 C3 109.53(16) . 4_544 ?
O2 S1 C3 107.88(16) 4_544 4_544 ?
O2 S1 C3 109.53(16) 4_544 . ?
C3 S1 C3 106.2(3) 4_544 . ?
Na1 Na1 Na1 117.45(2) 4_544 3_453 ?
O1 Na1 Na1 104.04(7) 4_544 3_453 ?
O1 Na1 Na1 44.43(7) 4_544 4_544 ?
O1 Na1 Na1 45.01(6) . 4_544 ?
O1 Na1 Na1 135.36(9) . 3_453 ?
O1 Na1 O1 85.66(10) . 4_544 ?
O1 Na1 O2 87.98(9) 4_544 3_453 ?
O1 Na1 O2 85.45(9) 4_544 . ?
O1 Na1 O2 97.13(9) . . ?
O1 Na1 O2 171.47(9) . 3_453 ?
O1 Na1 N2 89.73(10) . . ?
O1 Na1 N2 101.31(10) 4_544 . ?
O1 Na1 N4 165.37(10) 4_544 . ?
O1 Na1 N4 103.33(10) . . ?
O2 Na1 Na1 77.55(6) . 4_544 ?
O2 Na1 Na1 42.24(6) . 3_453 ?
O2 Na1 Na1 126.99(8) 3_453 4_544 ?
O2 Na1 Na1 41.43(6) 3_453 3_453 ?
O2 Na1 O2 76.67(9) . 3_453 ?
O2 Na1 N2 170.74(10) . . ?
O2 Na1 N2 97.09(10) 3_453 . ?
O2 Na1 N4 82.01(9) . . ?
N2 Na1 Na1 111.70(7) . 4_544 ?
N2 Na1 Na1 129.01(9) . 3_453 ?
N4 Na1 Na1 138.19(9) . 4_544 ?
N4 Na1 Na1 61.45(7) . 3_453 ?
N4 Na1 O2 81.82(9) . 3_453 ?
N4 Na1 N2 90.39(10) . . ?
N7 Na2 N6 180.000(1) . . ?
N10 Na2 N6 85.14(7) . . ?
N10 Na2 N6 85.14(7) 3_453 . ?
N10 Na2 N7 94.86(7) . . ?
N10 Na2 N7 94.86(7) 3_453 . ?
N10 Na2 N10 170.28(14) 3_453 . ?
N12 Na2 N6 92.87(7) 8_434 . ?
N12 Na2 N6 92.87(7) 6_434 . ?
N12 Na2 N7 87.13(7) 8_434 . ?
N12 Na2 N7 87.13(7) 6_434 . ?
N12 Na2 N10 90.00(9) 6_434 3_453 ?
N12 Na2 N10 90.00(9) 8_434 . ?
N12 Na2 N10 90.48(10) 8_434 3_453 ?
N12 Na2 N10 90.48(10) 6_434 . ?
N12 Na2 N12 174.26(14) 6_434 8_434 ?
N3 Na3 N8 89.55(9) 1_655 6_435 ?
N5 Na3 N3 86.10(9) 1_655 1_655 ?
N5 Na3 N8 118.45(10) 1_655 6_435 ?
N11 Na3 N3 175.73(10) 8_534 1_655 ?
N11 Na3 N5 90.08(9) 8_534 1_655 ?
N11 Na3 N8 90.59(9) 8_534 6_435 ?
N11 Na3 N13 88.60(9) 8_534 . ?
N11 Na3 N14 89.57(9) 8_534 3_553 ?
N13 Na3 N3 95.63(10) . 1_655 ?
N13 Na3 N5 161.23(10) . 1_655 ?
N13 Na3 N8 80.29(9) . 6_435 ?
N13 Na3 N14 80.76(10) . 3_553 ?
N14 Na3 N3 91.67(10) 3_553 1_655 ?
N14 Na3 N5 80.51(10) 3_553 1_655 ?
N14 Na3 N8 161.04(10) 3_553 6_435 ?
Na1 O1 Na1 90.56(9) . 4_544 ?
S1 O2 Na1 130.83(14) . . ?
S1 O2 Na1 132.48(14) . 3_453 ?
Na1 O2 Na1 96.33(9) . 3_453 ?
N2 N1 N2 107.2(3) 3_353 . ?
N1 N2 Na1 121.48(19) . . ?
N1 N2 N3 108.3(3) . . ?
N3 N2 Na1 126.9(2) . . ?
N2 N3 Na3 126.8(2) . 1_455 ?
N3 N3 Na3 123.27(10) 3_353 1_455 ?
N3 N3 N2 108.11(18) 3_353 . ?
N4 N4 Na1 118.54(7) 3_453 . ?
N4 N4 N5 108.26(17) 3_453 . ?
N5 N4 Na1 133.2(2) . . ?
N4 N5 Na3 125.0(2) . 1_455 ?
N6 N5 Na3 124.80(18) . 1_455 ?
N6 N5 N4 107.4(3) . . ?
N5 N6 Na2 125.68(16) . . ?
N5 N6 Na2 125.68(16) 3_453 . ?
N5 N6 N5 108.6(3) . 3_453 ?
N8 N7 Na2 125.66(18) . . ?
N8 N7 Na2 125.66(18) 3_453 . ?
N8 N7 N8 108.7(4) 3_453 . ?
N7 N8 Na3 121.74(19) . 6_434 ?
N9 N8 Na3 128.6(2) . 6_434 ?
N9 N8 N7 107.1(3) . . ?
N8 N9 N9 108.55(18) . 3_453 ?
N11 N10 Na2 124.3(2) . . ?
N14 N10 Na2 123.7(2) . . ?
N14 N10 N11 108.4(3) . . ?
N10 N11 Na3 126.40(19) . 8_434 ?
N12 N11 Na3 126.33(19) . 8_434 ?
N12 N11 N10 107.2(2) . . ?
N11 N12 Na2 125.5(2) . 6_435 ?
N13 N12 Na2 124.5(2) . 6_435 ?
N13 N12 N11 108.7(3) . . ?
N12 N13 Na3 125.6(2) . . ?
N12 N13 N14 107.1(2) . . ?
N14 N13 Na3 125.4(2) . . ?
N10 N14 Na3 125.8(2) . 3_553 ?
N10 N14 N13 108.6(2) . . ?
N13 N14 Na3 125.03(19) . 3_553 ?
S2 S2 C4 59.5(2) 3_454 3_454 ?
S2 S2 C4 73.2(2) 3_454 . ?
S2 S2 O0AA 63.35(10) 3_454 . ?
C4 S2 C4 103.7(4) . 3_454 ?
O0AA S2 C4 99.8(2) . 3_454 ?
O0AA S2 C4 108.2(2) . . ?
S2 C4 S2 47.30(19) . 3_454 ?
S2 O0AA S2 53.30(19) 3_454 . ?

loop_
_geom_bond_atom_site_label_1
_geom_bond_atom_site_label_2
_geom_bond_distance
_geom_bond_site_symmetry_2
_geom_bond_publ_flag
S1 O2 1.449(2) . ?
S1 O2 1.449(2) 4_544 ?
S1 C3 1.739(3) 4_544 ?
S1 C3 1.739(3) . ?
Na1 Na1 3.640(2) 3_453 ?
Na1 Na1 3.388(2) 4_544 ?
Na1 O1 2.372(3) . ?
Na1 O1 2.396(2) 4_544 ?
Na1 O2 2.423(3) . ?
Na1 O2 2.462(3) 3_453 ?
Na1 N2 2.463(3) . ?
Na1 N4 2.439(3) . ?
Na2 N6 2.464(4) . ?
Na2 N7 2.459(4) . ?
Na2 N10 2.458(3) . ?
Na2 N10 2.458(3) 3_453 ?
Na2 N12 2.451(3) 8_434 ?
Na2 N12 2.451(3) 6_434 ?
Na3 N3 2.570(3) 1_655 ?
Na3 N5 2.567(3) 1_655 ?
Na3 N8 2.771(3) 6_435 ?
Na3 N11 2.497(3) 8_534 ?
Na3 N13 2.502(3) . ?
Na3 N14 2.543(3) 3_553 ?
O1 Na1 2.396(2) 4_544 ?
O2 Na1 2.462(3) 3_453 ?
N1 N2 1.319(3) 3_353 ?
N1 N2 1.319(3) . ?
N2 N3 1.321(4) . ?
N3 Na3 2.570(3) 1_455 ?
N3 N3 1.302(5) 3_353 ?
N4 N4 1.309(6) 3_453 ?
N4 N5 1.320(3) . ?
N5 Na3 2.567(3) 1_455 ?
N5 N6 1.315(3) . ?
N6 N5 1.315(3) 3_453 ?
N7 N8 1.324(3) 3_453 ?
N7 N8 1.324(3) . ?
N8 Na3 2.771(3) 6_434 ?
N8 N9 1.313(4) . ?
N9 N9 1.316(6) 3_453 ?
N10 N11 1.331(4) . ?
N10 N14 1.305(4) . ?
N11 Na3 2.497(3) 8_434 ?
N11 N12 1.331(4) . ?
N12 Na2 2.451(3) 6_435 ?
N12 N13 1.319(4) . ?
N13 N14 1.337(4) . ?
N14 Na3 2.543(3) 3_553 ?
S2 S2 1.412(4) 3_454 ?
S2 C4 1.839(6) 3_454 ?
S2 C4 1.656(6) . ?
S2 O0AA 1.574(4) . ?
C4 S2 1.839(6) 3_454 ?
O0AA S2 1.574(4) 3_454 ?
